data_7703386
loop_
_publ_author_name
'Zhang, Guoqi'
'Zeng, Haisu'
'Li, Sihan'
'Johnson, Jahvon'
'Mo, Zixuan'
'Neary, Michelle C.'
'Zheng, Shengping'

_publ_section_title
;
 1-D manganese(ii)-terpyridine coordination polymers as precatalysts for
 hydrofunctionalisation of carbonyl compounds.
;
_journal_issue 8
_journal_name_full 'Dalton transactions (Cambridge, England : 2003)'
_journal_page_first 2610
_journal_page_last 2615
_journal_paper_doi 10.1039/c9dt04637b
_journal_volume 49
_journal_year 2020
_chemical_formula_sum 'C20 H18 Cl2 Mn N4 O2'
_chemical_formula_weight 472.22
_space_group_IT_number 13
_space_group_name_Hall '-P 2yac'
_space_group_name_H-M_alt 'P 1 2/n 1'
_symmetry_cell_setting monoclinic
_symmetry_space_group_name_H-M 'P 1 2/n 1'
_atom_sites_solution_hydrogens geom
_atom_sites_solution_primary direct
_atom_sites_solution_secondary difmap
_audit_creation_method SHELXL-97
_audit_update_record
;
2019-12-03 deposited with the CCDC.	2020-01-29 downloaded from the CCDC.
;
_cell_angle_alpha 90.00
_cell_angle_beta 114.012(5)
_cell_angle_gamma 90.00
_cell_formula_units_Z 2
_cell_length_a 8.9559(9)
_cell_length_b 11.5794(11)
_cell_length_c 10.6239(11)
_cell_measurement_reflns_used 6955
_cell_measurement_temperature 200(2)
_cell_measurement_theta_max 69.21
_cell_measurement_theta_min 3.82
_cell_volume 1006.40(18)
_computing_cell_refinement 'Bruker SAINT'
_computing_data_collection 'Bruker APEX2'
_computing_data_reduction 'Bruker SAINT'
_computing_molecular_graphics 'Bruker SHELXTL'
_computing_publication_material 'Bruker SHELXTL'
_computing_structure_refinement 'SHELXL-97 (Sheldrick, 2008)'
_computing_structure_solution 'SHELXS-97 (Sheldrick, 2008)'
_diffrn_ambient_temperature 200(2)
_diffrn_measured_fraction_theta_full 0.943
_diffrn_measured_fraction_theta_max 0.936
_diffrn_measurement_device_type 'Bruker CMOS'
_diffrn_measurement_method '\f and \w scans'
_diffrn_radiation_monochromator graphite
_diffrn_radiation_source 'MICRO fine-focus sealed tube'
_diffrn_radiation_type CuK\a
_diffrn_radiation_wavelength 1.54178
_diffrn_reflns_av_R_equivalents 0.0584
_diffrn_reflns_av_sigmaI/netI 0.0381
_diffrn_reflns_limit_h_max 10
_diffrn_reflns_limit_h_min -10
_diffrn_reflns_limit_k_max 13
_diffrn_reflns_limit_k_min -14
_diffrn_reflns_limit_l_max 12
_diffrn_reflns_limit_l_min -12
_diffrn_reflns_number 11286
_diffrn_reflns_theta_full 68.25
_diffrn_reflns_theta_max 69.24
_diffrn_reflns_theta_min 3.82
_exptl_absorpt_coefficient_mu 7.987
_exptl_absorpt_correction_T_max 0.5022
_exptl_absorpt_correction_T_min 0.3438
_exptl_absorpt_correction_type multi-scan
_exptl_absorpt_process_details SADABS
_exptl_crystal_colour yellow
_exptl_crystal_density_diffrn 1.558
_exptl_crystal_density_method 'not measured'
_exptl_crystal_description BLOCK
_exptl_crystal_F_000 482
_exptl_crystal_size_max 0.17
_exptl_crystal_size_mid 0.15
_exptl_crystal_size_min 0.10
_refine_diff_density_max 0.596
_refine_diff_density_min -0.400
_refine_diff_density_rms 0.082
_refine_ls_extinction_method none
_refine_ls_goodness_of_fit_ref 1.074
_refine_ls_hydrogen_treatment mixed
_refine_ls_matrix_type full
_refine_ls_number_parameters 140
_refine_ls_number_reflns 1762
_refine_ls_number_restraints 3
_refine_ls_restrained_S_all 1.074
_refine_ls_R_factor_all 0.0692
_refine_ls_R_factor_gt 0.0557
_refine_ls_shift/su_max 0.000
_refine_ls_shift/su_mean 0.000
_refine_ls_structure_factor_coef Fsqd
_refine_ls_weighting_details 'calc w=1/[\s^2^(Fo^2^)+(0.0434P)^2^+3.9610P] where P=(Fo^2^+2Fc^2^)/3'
_refine_ls_weighting_scheme calc
_refine_ls_wR_factor_gt 0.1286
_refine_ls_wR_factor_ref 0.1400
_reflns_number_gt 1487
_reflns_number_total 1762
_reflns_threshold_expression >2sigma(I)
_cod_data_source_file c9dt04637b2.cif
_cod_data_source_block ymd808_a
_cod_depositor_comments
;
The following automatic conversions were performed:

data item '_exptl_absorpt_correction_type' value 'MULTI-SCAN' was
changed to 'multi-scan' in accordance with the
/home/data/users/saulius/crontab/automatic-downloads/rss-feeds/RSC/lib/dictionaries/cif_core.dic
dictionary named 'cif_core.dic' version 2.4.2 last updated on
2011-04-26.

data item '_symmetry_cell_setting' value 'Monoclinic' was changed to
'monoclinic' in accordance with the
/home/data/users/saulius/crontab/automatic-downloads/rss-feeds/RSC/lib/dictionaries/cif_core.dic
dictionary named 'cif_core.dic' version 2.4.2 last updated on
2011-04-26.

Automatic conversion script
Id: cif_fix_values 7556 2019-12-06 15:28:31Z antanas 

 Adding full bibliography for 7703386--7703387.cif.
;
_cod_original_cell_volume 1006.40(17)
_cod_original_sg_symbol_H-M P2/n
_cod_database_code 7703386

loop_
_symmetry_equiv_pos_as_xyz
'x, y, z'
'-x+1/2, y, -z+1/2'
'-x, -y, -z'
'x-1/2, -y, z-1/2'

loop_
_atom_site_label
_atom_site_type_symbol
_atom_site_fract_x
_atom_site_fract_y
_atom_site_fract_z
_atom_site_U_iso_or_equiv
_atom_site_adp_type
_atom_site_occupancy
_atom_site_symmetry_multiplicity
_atom_site_calc_flag
_atom_site_refinement_flags
Mn1 Mn 0.2500 0.24315(7) 0.7500 0.0258(3) Uani 1 2 d S
Cl1 Cl 0.27161(15) 0.24059(9) 0.52122(12) 0.0354(3) Uani 1 1 d .
N1 N 0.5138(4) 0.3047(3) 0.8467(4) 0.0281(8) Uani 1 1 d .
N2 N 0.2500 0.4367(4) 0.7500 0.0230(10) Uani 1 2 d S
N3 N 0.2500 1.0468(4) 0.7500 0.0302(12) Uani 1 2 d S
C1 C 0.6424(6) 0.2335(4) 0.8870(5) 0.0311(10) Uani 1 1 d .
H1A H 0.6230 0.1527 0.8858 0.037 Uiso 1 1 calc R
C2 C 0.8007(6) 0.2709(4) 0.9300(5) 0.0338(10) Uani 1 1 d .
H2A H 0.8889 0.2177 0.9551 0.041 Uiso 1 1 calc R
C3 C 0.8276(6) 0.3875(4) 0.9355(5) 0.0388(11) Uani 1 1 d .
H3B H 0.9361 0.4163 0.9667 0.047 Uiso 1 1 calc R
C4 C 0.6975(6) 0.4639(4) 0.8958(5) 0.0342(11) Uani 1 1 d .
H4A H 0.7154 0.5449 0.8995 0.041 Uiso 1 1 calc R
C5 C 0.5403(5) 0.4193(3) 0.8504(4) 0.0254(9) Uani 1 1 d .
C6 C 0.3923(5) 0.4942(3) 0.7998(4) 0.0260(9) Uani 1 1 d .
C7 C 0.3965(5) 0.6134(3) 0.8025(4) 0.0263(9) Uani 1 1 d .
H7A H 0.4983 0.6529 0.8399 0.032 Uiso 1 1 calc R
C8 C 0.2500 0.6757(5) 0.7500 0.0269(13) Uani 1 2 d S
C9 C 0.2500 0.8038(5) 0.7500 0.0269(13) Uani 1 2 d S
C10 C 0.3729(6) 0.8672(4) 0.7335(5) 0.0351(11) Uani 1 1 d .
H10A H 0.4619 0.8287 0.7249 0.042 Uiso 1 1 calc R
C11 C 0.3650(6) 0.9861(4) 0.7298(5) 0.0357(11) Uani 1 1 d .
H11A H 0.4461 1.0272 0.7119 0.043 Uiso 1 1 calc R
O1 O 0.3349(5) 0.0136(3) 0.3936(5) 0.0538(10) Uani 1 1 d D
H1WB H 0.299(7) 0.076(3) 0.418(6) 0.081 Uiso 1 1 d D
H1WA H 0.4395(19) 0.012(6) 0.441(6) 0.081 Uiso 1 1 d D

loop_
_atom_site_aniso_label
_atom_site_aniso_U_11
_atom_site_aniso_U_22
_atom_site_aniso_U_33
_atom_site_aniso_U_23
_atom_site_aniso_U_13
_atom_site_aniso_U_12
Mn1 0.0262(6) 0.0127(4) 0.0338(6) 0.000 0.0073(4) 0.000
Cl1 0.0404(7) 0.0272(5) 0.0364(6) 0.0023(4) 0.0133(5) 0.0052(5)
N1 0.027(2) 0.0192(17) 0.031(2) -0.0005(14) 0.0042(18) -0.0016(15)
N2 0.025(3) 0.015(2) 0.026(3) 0.000 0.007(2) 0.000
N3 0.039(3) 0.016(2) 0.036(3) 0.000 0.015(3) 0.000
C1 0.028(2) 0.0182(19) 0.040(3) 0.0014(18) 0.007(2) 0.0029(18)
C2 0.027(3) 0.029(2) 0.039(3) -0.001(2) 0.007(2) 0.0059(19)
C3 0.029(3) 0.030(2) 0.051(3) -0.002(2) 0.010(2) -0.004(2)
C4 0.033(3) 0.020(2) 0.045(3) -0.0021(19) 0.011(2) -0.0016(19)
C5 0.029(2) 0.0191(19) 0.026(2) 0.0012(16) 0.009(2) 0.0013(17)
C6 0.027(3) 0.0214(19) 0.026(2) 0.0005(16) 0.0079(19) -0.0007(17)
C7 0.025(2) 0.0202(19) 0.028(2) -0.0003(16) 0.0052(19) -0.0030(17)
C8 0.033(4) 0.019(3) 0.027(3) 0.000 0.011(3) 0.000
C9 0.034(4) 0.018(3) 0.025(3) 0.000 0.008(3) 0.000
C10 0.038(3) 0.024(2) 0.041(3) -0.0006(19) 0.015(2) 0.003(2)
C11 0.037(3) 0.025(2) 0.043(3) 0.001(2) 0.014(2) -0.003(2)
O1 0.060(3) 0.039(2) 0.061(3) -0.0047(18) 0.024(2) 0.0057(19)

loop_
_atom_type_symbol
_atom_type_description
_atom_type_scat_dispersion_real
_atom_type_scat_dispersion_imag
_atom_type_scat_source
C C 0.0181 0.0091 'International Tables Vol C Tables 4.2.6.8 and 6.1.1.4'
H H 0.0000 0.0000 'International Tables Vol C Tables 4.2.6.8 and 6.1.1.4'
N N 0.0311 0.0180 'International Tables Vol C Tables 4.2.6.8 and 6.1.1.4'
Cl Cl 0.3639 0.7018 'International Tables Vol C Tables 4.2.6.8 and 6.1.1.4'
Mn Mn -0.5299 2.8052 'International Tables Vol C Tables 4.2.6.8 and 6.1.1.4'
O O 0.0492 0.0322 'International Tables Vol C Tables 4.2.6.8 and 6.1.1.4'

loop_
_geom_angle_atom_site_label_1
_geom_angle_atom_site_label_2
_geom_angle_atom_site_label_3
_geom_angle
_geom_angle_site_symmetry_1
_geom_angle_site_symmetry_3
N2 Mn1 N3 180.000(1) . 1_545
N2 Mn1 N1 71.73(9) . .
N3 Mn1 N1 108.27(9) 1_545 .
N2 Mn1 N1 71.73(9) . 2_556
N3 Mn1 N1 108.27(9) 1_545 2_556
N1 Mn1 N1 143.46(18) . 2_556
N2 Mn1 Cl1 90.68(3) . 2_556
N3 Mn1 Cl1 89.32(3) 1_545 2_556
N1 Mn1 Cl1 92.37(10) . 2_556
N1 Mn1 Cl1 88.05(10) 2_556 2_556
N2 Mn1 Cl1 90.68(3) . .
N3 Mn1 Cl1 89.32(3) 1_545 .
N1 Mn1 Cl1 88.05(10) . .
N1 Mn1 Cl1 92.37(10) 2_556 .
Cl1 Mn1 Cl1 178.65(6) 2_556 .
C1 N1 C5 118.7(4) . .
C1 N1 Mn1 123.5(3) . .
C5 N1 Mn1 117.4(3) . .
C6 N2 C6 120.5(5) 2_556 .
C6 N2 Mn1 119.8(2) 2_556 .
C6 N2 Mn1 119.8(2) . .
C11 N3 C11 116.4(5) 2_556 .
C11 N3 Mn1 121.8(3) 2_556 1_565
C11 N3 Mn1 121.8(3) . 1_565
N1 C1 C2 123.4(4) . .
N1 C1 H1A 118.3 . .
C2 C1 H1A 118.3 . .
C3 C2 C1 117.8(4) . .
C3 C2 H2A 121.1 . .
C1 C2 H2A 121.1 . .
C2 C3 C4 120.4(5) . .
C2 C3 H3B 119.8 . .
C4 C3 H3B 119.8 . .
C3 C4 C5 118.5(4) . .
C3 C4 H4A 120.8 . .
C5 C4 H4A 120.8 . .
N1 C5 C4 121.2(4) . .
N1 C5 C6 116.3(4) . .
C4 C5 C6 122.4(4) . .
N2 C6 C7 121.2(4) . .
N2 C6 C5 114.6(4) . .
C7 C6 C5 124.2(4) . .
C6 C7 C8 119.5(4) . .
C6 C7 H7A 120.2 . .
C8 C7 H7A 120.2 . .
C7 C8 C7 118.0(5) 2_556 .
C7 C8 C9 121.0(3) 2_556 .
C7 C8 C9 121.0(3) . .
C10 C9 C10 116.3(5) . 2_556
C10 C9 C8 121.9(3) . .
C10 C9 C8 121.9(3) 2_556 .
C11 C10 C9 119.8(5) . .
C11 C10 H10A 120.1 . .
C9 C10 H10A 120.1 . .
N3 C11 C10 123.7(5) . .
N3 C11 H11A 118.1 . .
C10 C11 H11A 118.1 . .
H1WB O1 H1WA 107(2) . .

loop_
_geom_bond_atom_site_label_1
_geom_bond_atom_site_label_2
_geom_bond_distance
_geom_bond_site_symmetry_2
Mn1 N2 2.242(4) .
Mn1 N3 2.273(5) 1_545
Mn1 N1 2.274(4) .
Mn1 N1 2.274(4) 2_556
Mn1 Cl1 2.5156(11) 2_556
Mn1 Cl1 2.5157(11) .
N1 C1 1.337(6) .
N1 C5 1.346(5) .
N2 C6 1.341(5) 2_556
N2 C6 1.341(5) .
N3 C11 1.334(5) 2_556
N3 C11 1.334(5) .
N3 Mn1 2.273(5) 1_565
C1 C2 1.371(7) .
C1 H1A 0.9500 .
C2 C3 1.369(6) .
C2 H2A 0.9500 .
C3 C4 1.384(7) .
C3 H3B 0.9500 .
C4 C5 1.389(6) .
C4 H4A 0.9500 .
C5 C6 1.490(6) .
C6 C7 1.381(6) .
C7 C8 1.399(5) .
C7 H7A 0.9500 .
C8 C7 1.399(5) 2_556
C8 C9 1.483(8) .
C9 C10 1.392(6) .
C9 C10 1.392(6) 2_556
C10 C11 1.378(6) .
C10 H10A 0.9500 .
C11 H11A 0.9500 .
O1 H1WB 0.869(10) .
O1 H1WA 0.865(10) .

loop_
_geom_hbond_atom_site_label_D
_geom_hbond_atom_site_label_H
_geom_hbond_atom_site_label_A
_geom_hbond_distance_DH
_geom_hbond_distance_HA
_geom_hbond_distance_DA
_geom_hbond_angle_DHA
_geom_hbond_site_symmetry_A
C2 H2A Cl1 0.95 2.96 3.667(5) 132.3 2_656
C4 H4A Cl1 0.95 2.75 3.634(4) 155.1 4_666
C7 H7A Cl1 0.95 2.72 3.631(5) 161.5 4_666
O1 H1WB Cl1 0.869(10) 2.26(2) 3.113(4) 165(5) .
O1 H1WA O1 0.865(10) 2.09(3) 2.918(9) 160(7) 3_656

loop_
_geom_torsion_atom_site_label_1
_geom_torsion_atom_site_label_2
_geom_torsion_atom_site_label_3
_geom_torsion_atom_site_label_4
_geom_torsion
_geom_torsion_site_symmetry_1
_geom_torsion_site_symmetry_4
N2 Mn1 N1 C1 -176.3(4) . .
N3 Mn1 N1 C1 3.7(4) 1_545 .
N1 Mn1 N1 C1 -176.3(4) 2_556 .
Cl1 Mn1 N1 C1 93.8(4) 2_556 .
Cl1 Mn1 N1 C1 -84.9(4) . .
N2 Mn1 N1 C5 -3.1(3) . .
N3 Mn1 N1 C5 176.9(3) 1_545 .
N1 Mn1 N1 C5 -3.1(3) 2_556 .
Cl1 Mn1 N1 C5 -93.0(3) 2_556 .
Cl1 Mn1 N1 C5 88.2(3) . .
N3 Mn1 N2 C6 -25(100) 1_545 2_556
N1 Mn1 N2 C6 -178.8(2) . 2_556
N1 Mn1 N2 C6 1.2(2) 2_556 2_556
Cl1 Mn1 N2 C6 -86.5(2) 2_556 2_556
Cl1 Mn1 N2 C6 93.5(2) . 2_556
N3 Mn1 N2 C6 155(100) 1_545 .
N1 Mn1 N2 C6 1.2(2) . .
N1 Mn1 N2 C6 -178.8(2) 2_556 .
Cl1 Mn1 N2 C6 93.5(2) 2_556 .
Cl1 Mn1 N2 C6 -86.5(2) . .
C5 N1 C1 C2 -1.1(7) . .
Mn1 N1 C1 C2 172.0(4) . .
N1 C1 C2 C3 2.0(7) . .
C1 C2 C3 C4 -1.4(8) . .
C2 C3 C4 C5 -0.1(8) . .
C1 N1 C5 C4 -0.5(7) . .
Mn1 N1 C5 C4 -174.0(3) . .
C1 N1 C5 C6 178.0(4) . .
Mn1 N1 C5 C6 4.5(5) . .
C3 C4 C5 N1 1.0(7) . .
C3 C4 C5 C6 -177.3(4) . .
C6 N2 C6 C7 0.6(3) 2_556 .
Mn1 N2 C6 C7 -179.4(3) . .
C6 N2 C6 C5 -179.4(4) 2_556 .
Mn1 N2 C6 C5 0.6(4) . .
N1 C5 C6 N2 -3.4(5) . .
C4 C5 C6 N2 175.1(4) . .
N1 C5 C6 C7 176.6(4) . .
C4 C5 C6 C7 -5.0(7) . .
N2 C6 C7 C8 -1.3(6) . .
C5 C6 C7 C8 178.8(3) . .
C6 C7 C8 C7 0.6(3) . 2_556
C6 C7 C8 C9 -179.4(3) . .
C7 C8 C9 C10 -147.1(3) 2_556 .
C7 C8 C9 C10 32.9(3) . .
C7 C8 C9 C10 32.9(3) 2_556 2_556
C7 C8 C9 C10 -147.1(3) . 2_556
C10 C9 C10 C11 -2.1(4) 2_556 .
C8 C9 C10 C11 177.9(4) . .
C11 N3 C11 C10 -2.2(4) 2_556 .
Mn1 N3 C11 C10 177.8(4) 1_565 .
C9 C10 C11 N3 4.4(8) . .
